data_1508786
loop_
_publ_author_name
'Wang, Jun-Gang'
'Wang, Meng'
'Xiang, Jia-Chen'
'Zhu, Yan-Ping'
'Xue, Wei-Jian'
'Wu, An-Xin'

_publ_section_title
;
 Direct Synthesis of Substituted Naphthalenes from 1,3-Dicarbonyl
 Compounds and 1,2-Bis(halomethyl)benzenes Including a Novel Rearrangement
 Aromatization of Benzo[c]oxepine.
;
_journal_issue 23
_journal_name_full 'Organic letters'
_journal_page_first 6060
_journal_page_last 6063
_journal_paper_doi 10.1021/ol302950w
_journal_volume 14
_journal_year 2012
_chemical_formula_sum 'C19 H15 N O4'
_chemical_formula_weight 321.32
_chemical_name_systematic
; 
 ? 
;
_space_group_IT_number 19
_symmetry_cell_setting orthorhombic
_symmetry_space_group_name_Hall 'P 2ac 2ab'
_symmetry_space_group_name_H-M 'P 21 21 21'
_atom_sites_solution_hydrogens geom
_atom_sites_solution_primary direct
_atom_sites_solution_secondary difmap
_audit_creation_method SHELXL-97
_cell_angle_alpha 90.00
_cell_angle_beta 90.00
_cell_angle_gamma 90.00
_cell_formula_units_Z 4
_cell_length_a 7.6981(10)
_cell_length_b 10.9144(14)
_cell_length_c 19.206(2)
_cell_measurement_reflns_used 3189
_cell_measurement_temperature 298(2)
_cell_measurement_theta_max 22.37
_cell_measurement_theta_min 2.83
_cell_volume 1613.7(3)
_computing_cell_refinement 'Bruker SAINT'
_computing_data_collection 'Bruker APEX2'
_computing_data_reduction 'Bruker SAINT'
_computing_molecular_graphics 'Bruker SHELXTL'
_computing_publication_material 'Bruker SHELXTL'
_computing_structure_refinement 'SHELXL-97 (Sheldrick, 1997)'
_computing_structure_solution 'SHELXS-97 (Sheldrick, 1990)'
_diffrn_ambient_temperature 298(2)
_diffrn_measured_fraction_theta_full 0.983
_diffrn_measured_fraction_theta_max 0.983
_diffrn_measurement_device_type 'Bruker APEX-II CCD'
_diffrn_measurement_method '\f and \w scans'
_diffrn_radiation_monochromator graphite
_diffrn_radiation_source 'fine-focus sealed tube'
_diffrn_radiation_type MoK\a
_diffrn_radiation_wavelength 0.71073
_diffrn_reflns_av_R_equivalents 0.0247
_diffrn_reflns_av_sigmaI/netI 0.0230
_diffrn_reflns_limit_h_max 8
_diffrn_reflns_limit_h_min -8
_diffrn_reflns_limit_k_max 7
_diffrn_reflns_limit_k_min -12
_diffrn_reflns_limit_l_max 21
_diffrn_reflns_limit_l_min -21
_diffrn_reflns_number 8405
_diffrn_reflns_theta_full 23.12
_diffrn_reflns_theta_max 23.12
_diffrn_reflns_theta_min 2.12
_diffrn_standards_number 0
_exptl_absorpt_coefficient_mu 0.094
_exptl_absorpt_correction_T_max 0.9907
_exptl_absorpt_correction_T_min 0.9852
_exptl_absorpt_correction_type none
_exptl_crystal_density_diffrn 1.323
_exptl_crystal_density_method 'not measured'
_exptl_crystal_description block
_exptl_crystal_F_000 672
_exptl_crystal_size_max 0.16
_exptl_crystal_size_mid 0.12
_exptl_crystal_size_min 0.10
_refine_diff_density_max 0.114
_refine_diff_density_min -0.121
_refine_diff_density_rms 0.028
_refine_ls_abs_structure_details 'Flack H D (1983), Acta Cryst. A39, 876-881'
_refine_ls_abs_structure_Flack 0.2(16)
_refine_ls_extinction_coef 0.0116(15)
_refine_ls_extinction_expression Fc^*^=kFc[1+0.001xFc^2^\l^3^/sin(2\q)]^-1/4^
_refine_ls_extinction_method SHELXL
_refine_ls_goodness_of_fit_ref 1.054
_refine_ls_hydrogen_treatment constr
_refine_ls_matrix_type full
_refine_ls_number_parameters 219
_refine_ls_number_reflns 2237
_refine_ls_number_restraints 0
_refine_ls_restrained_S_all 1.054
_refine_ls_R_factor_all 0.0388
_refine_ls_R_factor_gt 0.0328
_refine_ls_shift/su_max 0.000
_refine_ls_shift/su_mean 0.000
_refine_ls_structure_factor_coef Fsqd
_refine_ls_weighting_details 'calc w=1/[\s^2^(Fo^2^)+(0.0452P)^2^+0.3435P] where P=(Fo^2^+2Fc^2^)/3'
_refine_ls_weighting_scheme calc
_refine_ls_wR_factor_gt 0.0884
_refine_ls_wR_factor_ref 0.0932
_reflns_number_gt 2012
_reflns_number_total 2237
_reflns_threshold_expression >2sigma(I)
_cod_data_source_file ol302950w_si_005.cif
_cod_data_source_block e:\120625e\work\mo_120625e_0m
_cod_depositor_comments
;
The following automatic conversions were performed:

'_symmetry_cell_setting' value 'Orthorhombic' changed to
'orthorhombic' according to
/home/saulius/struct/CIF-dictionaries/cif_core.dic dictionary named
'cif_core.dic' version 2.4.2 from 2011-04-26.

Automatic conversion script
Id: cif_fix_values 1891 2012-01-12 08:04:46Z andrius 
;
_cod_original_cell_volume 1613.7(4)
_cod_original_sg_symbol_H-M P2(1)2(1)2(1)
_cod_database_code 1508786

loop_
_symmetry_equiv_pos_as_xyz
'x, y, z'
'x+1/2, -y+1/2, -z'
'-x, y+1/2, -z+1/2'
'-x+1/2, -y, z+1/2'

loop_
_atom_site_label
_atom_site_type_symbol
_atom_site_fract_x
_atom_site_fract_y
_atom_site_fract_z
_atom_site_U_iso_or_equiv
_atom_site_adp_type
_atom_site_occupancy
_atom_site_symmetry_multiplicity
_atom_site_calc_flag
_atom_site_refinement_flags
C1 C 0.0833(4) 0.7939(3) 0.25398(14) 0.0703(8) Uani 1 1 d .
H1 H 0.0544 0.8529 0.2210 0.084 Uiso 1 1 calc R
C2 C 0.1297(4) 0.6762(3) 0.23226(13) 0.0711(8) Uani 1 1 d .
H2 H 0.1303 0.6574 0.1850 0.085 Uiso 1 1 calc R
C3 C 0.1737(4) 0.5896(3) 0.27907(13) 0.0617(7) Uani 1 1 d .
H3 H 0.2059 0.5120 0.2638 0.074 Uiso 1 1 calc R
C4 C 0.1714(3) 0.6157(2) 0.35156(12) 0.0480(6) Uani 1 1 d .
C5 C 0.1235(3) 0.7343(2) 0.37395(12) 0.0468(6) Uani 1 1 d .
C6 C 0.0799(3) 0.8232(3) 0.32286(13) 0.0601(7) Uani 1 1 d .
H6 H 0.0488 0.9020 0.3366 0.072 Uiso 1 1 calc R
C7 C 0.1168(3) 0.7583(2) 0.44599(11) 0.0469(6) Uani 1 1 d .
H7 H 0.0854 0.8364 0.4607 0.056 Uiso 1 1 calc R
C8 C 0.1546(3) 0.67122(19) 0.49543(11) 0.0421(5) Uani 1 1 d .
C9 C 0.2068(3) 0.55195(19) 0.47173(11) 0.0417(5) Uani 1 1 d .
C10 C 0.2126(3) 0.5274(2) 0.40195(12) 0.0494(6) Uani 1 1 d .
H10 H 0.2451 0.4494 0.3874 0.059 Uiso 1 1 calc R
C11 C 0.2724(3) 0.4567(2) 0.52106(12) 0.0448(5) Uani 1 1 d .
C12 C 0.2957(4) 0.2421(2) 0.54054(14) 0.0663(7) Uani 1 1 d .
H12A H 0.2314 0.2341 0.5837 0.080 Uiso 1 1 calc R
H12B H 0.4172 0.2554 0.5516 0.080 Uiso 1 1 calc R
C13 C 0.2757(5) 0.1307(3) 0.4980(2) 0.1041(13) Uani 1 1 d .
H13A H 0.1545 0.1120 0.4929 0.156 Uiso 1 1 calc R
H13B H 0.3334 0.0635 0.5204 0.156 Uiso 1 1 calc R
H13C H 0.3261 0.1440 0.4529 0.156 Uiso 1 1 calc R
C14 C 0.1342(3) 0.7022(2) 0.57008(11) 0.0422(5) Uani 1 1 d .
C15 C 0.1948(3) 0.8128(2) 0.59627(13) 0.0535(6) Uani 1 1 d .
H15 H 0.2474 0.8681 0.5661 0.064 Uiso 1 1 calc R
C16 C 0.1793(4) 0.8432(2) 0.66556(13) 0.0625(7) Uani 1 1 d .
H16 H 0.2204 0.9178 0.6821 0.075 Uiso 1 1 calc R
C17 C 0.1018(4) 0.7606(2) 0.70953(12) 0.0551(7) Uani 1 1 d .
C18 C 0.0355(3) 0.6519(3) 0.68622(13) 0.0575(7) Uani 1 1 d .
H18 H -0.0193 0.5982 0.7167 0.069 Uiso 1 1 calc R
C19 C 0.0516(3) 0.6235(2) 0.61660(12) 0.0500(6) Uani 1 1 d .
H19 H 0.0061 0.5500 0.6003 0.060 Uiso 1 1 calc R
N1 N 0.0930(4) 0.7879(3) 0.78434(13) 0.0805(8) Uani 1 1 d .
O1 O 0.3593(3) 0.47603(15) 0.57158(9) 0.0655(5) Uani 1 1 d .
O2 O 0.2282(2) 0.34436(13) 0.49974(9) 0.0588(5) Uani 1 1 d .
O3 O 0.0372(4) 0.7085(3) 0.82316(12) 0.1053(9) Uani 1 1 d .
O4 O 0.1443(5) 0.8879(3) 0.80394(12) 0.1234(11) Uani 1 1 d .

loop_
_atom_site_aniso_label
_atom_site_aniso_U_11
_atom_site_aniso_U_22
_atom_site_aniso_U_33
_atom_site_aniso_U_23
_atom_site_aniso_U_13
_atom_site_aniso_U_12
C1 0.082(2) 0.079(2) 0.0499(16) 0.0166(15) 0.0056(14) 0.0047(17)
C2 0.086(2) 0.084(2) 0.0433(15) -0.0020(15) 0.0073(14) 0.0030(18)
C3 0.0764(19) 0.0611(17) 0.0478(14) -0.0072(13) 0.0068(13) -0.0006(14)
C4 0.0499(14) 0.0494(14) 0.0447(13) -0.0016(11) 0.0057(10) -0.0009(11)
C5 0.0476(13) 0.0484(15) 0.0445(12) 0.0016(11) 0.0045(10) 0.0018(11)
C6 0.0681(17) 0.0560(16) 0.0562(15) 0.0094(13) 0.0071(13) 0.0092(13)
C7 0.0534(14) 0.0387(13) 0.0485(13) -0.0022(11) 0.0058(11) 0.0042(11)
C8 0.0446(12) 0.0343(12) 0.0473(12) -0.0014(10) 0.0028(10) 0.0007(10)
C9 0.0444(12) 0.0382(12) 0.0424(12) -0.0032(10) 0.0023(10) -0.0009(10)
C10 0.0546(14) 0.0414(13) 0.0522(13) -0.0062(11) 0.0046(11) 0.0018(11)
C11 0.0474(13) 0.0383(13) 0.0486(13) -0.0042(10) 0.0033(11) -0.0002(10)
C12 0.0820(19) 0.0414(14) 0.0755(18) 0.0109(13) -0.0046(14) 0.0065(14)
C13 0.117(3) 0.0411(16) 0.154(3) -0.0022(19) -0.042(3) 0.0052(17)
C14 0.0458(12) 0.0373(13) 0.0435(12) 0.0005(10) 0.0007(10) 0.0070(10)
C15 0.0666(16) 0.0403(14) 0.0535(14) -0.0011(12) 0.0050(12) 0.0006(12)
C16 0.0816(19) 0.0458(15) 0.0602(17) -0.0134(13) -0.0027(14) 0.0089(14)
C17 0.0668(16) 0.0578(17) 0.0408(13) -0.0084(12) 0.0001(12) 0.0233(14)
C18 0.0594(15) 0.0611(18) 0.0521(15) 0.0082(13) 0.0084(12) 0.0110(13)
C19 0.0558(14) 0.0476(15) 0.0466(13) -0.0033(11) 0.0034(11) -0.0038(12)
N1 0.110(2) 0.084(2) 0.0478(14) -0.0099(15) -0.0053(14) 0.0424(17)
O1 0.0801(12) 0.0472(10) 0.0691(12) -0.0019(9) -0.0228(11) 0.0037(9)
O2 0.0706(11) 0.0349(9) 0.0709(11) 0.0018(8) -0.0122(9) -0.0009(8)
O3 0.148(2) 0.116(2) 0.0519(12) 0.0098(14) 0.0106(14) 0.0322(18)
O4 0.208(3) 0.0952(19) 0.0667(15) -0.0368(13) -0.0081(17) 0.029(2)

loop_
_atom_type_symbol
_atom_type_description
_atom_type_scat_dispersion_real
_atom_type_scat_dispersion_imag
_atom_type_scat_source
C C 0.0033 0.0016 'International Tables Vol C Tables 4.2.6.8 and 6.1.1.4'
H H 0.0000 0.0000 'International Tables Vol C Tables 4.2.6.8 and 6.1.1.4'
N N 0.0061 0.0033 'International Tables Vol C Tables 4.2.6.8 and 6.1.1.4'
O O 0.0106 0.0060 'International Tables Vol C Tables 4.2.6.8 and 6.1.1.4'

loop_
_geom_angle_atom_site_label_1
_geom_angle_atom_site_label_2
_geom_angle_atom_site_label_3
_geom_angle
C6 C1 C2 120.7(3)
C6 C1 H1 119.6
C2 C1 H1 119.6
C3 C2 C1 120.7(3)
C3 C2 H2 119.7
C1 C2 H2 119.7
C2 C3 C4 120.6(3)
C2 C3 H3 119.7
C4 C3 H3 119.7
C10 C4 C5 118.6(2)
C10 C4 C3 122.4(2)
C5 C4 C3 119.0(2)
C7 C5 C4 118.6(2)
C7 C5 C6 122.9(2)
C4 C5 C6 118.5(2)
C1 C6 C5 120.4(3)
C1 C6 H6 119.8
C5 C6 H6 119.8
C8 C7 C5 122.8(2)
C8 C7 H7 118.6
C5 C7 H7 118.6
C7 C8 C9 117.8(2)
C7 C8 C14 119.23(19)
C9 C8 C14 122.90(19)
C10 C9 C8 119.8(2)
C10 C9 C11 118.28(19)
C8 C9 C11 121.60(19)
C9 C10 C4 122.3(2)
C9 C10 H10 118.9
C4 C10 H10 118.9
O1 C11 O2 123.5(2)
O1 C11 C9 125.5(2)
O2 C11 C9 111.0(2)
O2 C12 C13 107.2(2)
O2 C12 H12A 110.3
C13 C12 H12A 110.3
O2 C12 H12B 110.3
C13 C12 H12B 110.3
H12A C12 H12B 108.5
C12 C13 H13A 109.5
C12 C13 H13B 109.5
H13A C13 H13B 109.5
C12 C13 H13C 109.5
H13A C13 H13C 109.5
H13B C13 H13C 109.5
C15 C14 C19 117.2(2)
C15 C14 C8 120.9(2)
C19 C14 C8 121.9(2)
C16 C15 C14 122.0(2)
C16 C15 H15 119.0
C14 C15 H15 119.0
C17 C16 C15 118.3(2)
C17 C16 H16 120.8
C15 C16 H16 120.8
C18 C17 C16 122.1(2)
C18 C17 N1 118.6(3)
C16 C17 N1 119.3(3)
C17 C18 C19 118.7(2)
C17 C18 H18 120.7
C19 C18 H18 120.7
C18 C19 C14 121.6(2)
C18 C19 H19 119.2
C14 C19 H19 119.2
O3 N1 O4 124.1(3)
O3 N1 C17 118.0(3)
O4 N1 C17 117.9(3)
C11 O2 C12 116.5(2)

loop_
_geom_bond_atom_site_label_1
_geom_bond_atom_site_label_2
_geom_bond_distance
C1 C6 1.361(4)
C1 C2 1.397(4)
C1 H1 0.9300
C2 C3 1.348(4)
C2 H2 0.9300
C3 C4 1.421(3)
C3 H3 0.9300
C4 C10 1.402(3)
C4 C5 1.413(3)
C5 C7 1.409(3)
C5 C6 1.420(4)
C6 H6 0.9300
C7 C8 1.375(3)
C7 H7 0.9300
C8 C9 1.436(3)
C8 C14 1.481(3)
C9 C10 1.368(3)
C9 C11 1.494(3)
C10 H10 0.9300
C11 O1 1.197(3)
C11 O2 1.337(3)
C12 O2 1.459(3)
C12 C13 1.473(4)
C12 H12A 0.9700
C12 H12B 0.9700
C13 H13A 0.9600
C13 H13B 0.9600
C13 H13C 0.9600
C14 C15 1.389(3)
C14 C19 1.393(3)
C15 C16 1.377(3)
C15 H15 0.9300
C16 C17 1.372(4)
C16 H16 0.9300
C17 C18 1.367(4)
C17 N1 1.469(3)
C18 C19 1.378(3)
C18 H18 0.9300
C19 H19 0.9300
N1 O3 1.221(4)
N1 O4 1.221(4)

loop_
_geom_torsion_atom_site_label_1
_geom_torsion_atom_site_label_2
_geom_torsion_atom_site_label_3
_geom_torsion_atom_site_label_4
_geom_torsion
C6 C1 C2 C3 -0.6(5)
C1 C2 C3 C4 0.9(5)
C2 C3 C4 C10 178.6(3)
C2 C3 C4 C5 -0.5(4)
C10 C4 C5 C7 -0.9(3)
C3 C4 C5 C7 178.2(2)
C10 C4 C5 C6 -179.3(2)
C3 C4 C5 C6 -0.2(3)
C2 C1 C6 C5 -0.1(4)
C7 C5 C6 C1 -177.9(2)
C4 C5 C6 C1 0.5(4)
C4 C5 C7 C8 -0.1(3)
C6 C5 C7 C8 178.3(2)
C5 C7 C8 C9 1.4(3)
C5 C7 C8 C14 -176.4(2)
C7 C8 C9 C10 -1.8(3)
C14 C8 C9 C10 175.9(2)
C7 C8 C9 C11 172.0(2)
C14 C8 C9 C11 -10.3(3)
C8 C9 C10 C4 0.9(3)
C11 C9 C10 C4 -173.1(2)
C5 C4 C10 C9 0.5(3)
C3 C4 C10 C9 -178.6(2)
C10 C9 C11 O1 138.3(3)
C8 C9 C11 O1 -35.6(3)
C10 C9 C11 O2 -38.8(3)
C8 C9 C11 O2 147.4(2)
C7 C8 C14 C15 -44.9(3)
C9 C8 C14 C15 137.4(2)
C7 C8 C14 C19 134.0(2)
C9 C8 C14 C19 -43.8(3)
C19 C14 C15 C16 1.9(4)
C8 C14 C15 C16 -179.2(2)
C14 C15 C16 C17 0.1(4)
C15 C16 C17 C18 -2.0(4)
C15 C16 C17 N1 176.5(2)
C16 C17 C18 C19 1.8(4)
N1 C17 C18 C19 -176.8(2)
C17 C18 C19 C14 0.4(4)
C15 C14 C19 C18 -2.2(3)
C8 C14 C19 C18 178.9(2)
C18 C17 N1 O3 4.8(4)
C16 C17 N1 O3 -173.7(3)
C18 C17 N1 O4 -176.2(3)
C16 C17 N1 O4 5.2(4)
O1 C11 O2 C12 -1.6(3)
C9 C11 O2 C12 175.5(2)
C13 C12 O2 C11 -164.0(3)
